data_7120730
loop_
_publ_author_name
'Sun, Zhong-Ming'
'Wang, Chao'
'Liu, Chao'
'He, Xiang'

_publ_section_title
;
 A Cluster-Based Mesoporous Ti-MOF with Sodalite Supercages
;
_journal_name_full 'Chem. Commun.'
_journal_paper_doi 10.1039/C7CC06652J
_journal_year 2017
_chemical_formula_sum 'C36 H12 Cu3 I3 N6 O24 Ti6'
_chemical_formula_weight 1771.24
_chemical_name_systematic
;
 ?
;
_space_group_crystal_system cubic
_space_group_IT_number 229
_space_group_name_Hall '-I 4 2 3'
_space_group_name_H-M_alt 'I m -3 m'
_symmetry_space_group_name_Hall '-I 4 2 3'
_symmetry_space_group_name_H-M 'I m -3 m'
_atom_sites_solution_hydrogens geom
_audit_creation_method SHELXL-2014
_audit_update_record
;
2017-07-16 deposited with the CCDC.
2017-10-02 downloaded from the CCDC.
;
_cell_angle_alpha 90
_cell_angle_beta 90
_cell_angle_gamma 90
_cell_formula_units_Z 8
_cell_length_a 32.330(4)
_cell_length_b 32.330(4)
_cell_length_c 32.330(4)
_cell_measurement_reflns_used 4817
_cell_measurement_temperature 273(2)
_cell_measurement_theta_max 26.09
_cell_measurement_theta_min 1.82
_cell_volume 33792(7)
_computing_structure_refinement 'SHELXL-2014 (Sheldrick, 2014)'
_diffrn_ambient_temperature 273(2)
_diffrn_detector_area_resol_mean 'phi and omega scans'
_diffrn_measured_fraction_theta_full 0.998
_diffrn_measured_fraction_theta_max 0.998
_diffrn_measurement_device_type 'Bruker APEX-II CCD'
_diffrn_radiation_type MoK\a
_diffrn_radiation_wavelength 0.71073
_diffrn_reflns_av_R_equivalents 0.0609
_diffrn_reflns_av_unetI/netI 0.0160
_diffrn_reflns_Laue_measured_fraction_full 0.998
_diffrn_reflns_Laue_measured_fraction_max 0.998
_diffrn_reflns_limit_h_max 38
_diffrn_reflns_limit_h_min -39
_diffrn_reflns_limit_k_max 39
_diffrn_reflns_limit_k_min -39
_diffrn_reflns_limit_l_max 39
_diffrn_reflns_limit_l_min -22
_diffrn_reflns_number 105274
_diffrn_reflns_point_group_measured_fraction_full 0.998
_diffrn_reflns_point_group_measured_fraction_max 0.998
_diffrn_reflns_theta_full 25.242
_diffrn_reflns_theta_max 26.030
_diffrn_reflns_theta_min 0.891
_exptl_absorpt_coefficient_mu 1.212
_exptl_absorpt_correction_T_max 0.695
_exptl_absorpt_correction_T_min 0.565
_exptl_absorpt_correction_type multi-scan
_exptl_crystal_colour dark
_exptl_crystal_density_diffrn 0.696
_exptl_crystal_density_method 'not measured'
_exptl_crystal_description block
_exptl_crystal_F_000 6720
_exptl_crystal_size_max 0.5
_exptl_crystal_size_mid 0.4
_exptl_crystal_size_min 0.3
_refine_diff_density_max 1.317
_refine_diff_density_min -0.683
_refine_diff_density_rms 0.096
_refine_ls_extinction_method none
_refine_ls_goodness_of_fit_ref 1.107
_refine_ls_hydrogen_treatment constr
_refine_ls_matrix_type full
_refine_ls_number_parameters 93
_refine_ls_number_reflns 3171
_refine_ls_number_restraints 1
_refine_ls_restrained_S_all 1.118
_refine_ls_R_factor_all 0.0835
_refine_ls_R_factor_gt 0.0695
_refine_ls_shift/su_max 0.001
_refine_ls_shift/su_mean 0.000
_refine_ls_structure_factor_coef Fsqd
_refine_ls_weighting_details 'w=1/[\s^2^(Fo^2^)+(0.1011P)^2^+138.9825P] where P=(Fo^2^+2Fc^2^)/3'
_refine_ls_weighting_scheme calc
_refine_ls_wR_factor_gt 0.1899
_refine_ls_wR_factor_ref 0.2013
_reflns_Friedel_coverage 0.000
_reflns_number_gt 2600
_reflns_number_total 3171
_reflns_threshold_expression 'I > 2\s(I)'
_cod_data_source_file c7cc06652j2.cif
_cod_data_source_block 1
_cod_original_cell_volume 33794(13)
_cod_database_code 7120730
_shelx_space_group_comment
;
The symmetry employed for this shelxl refinement is uniquely defined
by the following loop, which should always be used as a source of
symmetry information in preference to the above space-group names.
They are only intended as comments.
;
_shelxl_version_number 2014-3

loop_
_space_group_symop_operation_xyz
'x, y, z'
'-x, -y, z'
'-x, y, -z'
'x, -y, -z'
'z, x, y'
'z, -x, -y'
'-z, -x, y'
'-z, x, -y'
'y, z, x'
'-y, z, -x'
'y, -z, -x'
'-y, -z, x'
'y, x, -z'
'-y, -x, -z'
'y, -x, z'
'-y, x, z'
'x, z, -y'
'-x, z, y'
'-x, -z, -y'
'x, -z, y'
'z, y, -x'
'z, -y, x'
'-z, y, x'
'-z, -y, -x'
'x+1/2, y+1/2, z+1/2'
'-x+1/2, -y+1/2, z+1/2'
'-x+1/2, y+1/2, -z+1/2'
'x+1/2, -y+1/2, -z+1/2'
'z+1/2, x+1/2, y+1/2'
'z+1/2, -x+1/2, -y+1/2'
'-z+1/2, -x+1/2, y+1/2'
'-z+1/2, x+1/2, -y+1/2'
'y+1/2, z+1/2, x+1/2'
'-y+1/2, z+1/2, -x+1/2'
'y+1/2, -z+1/2, -x+1/2'
'-y+1/2, -z+1/2, x+1/2'
'y+1/2, x+1/2, -z+1/2'
'-y+1/2, -x+1/2, -z+1/2'
'y+1/2, -x+1/2, z+1/2'
'-y+1/2, x+1/2, z+1/2'
'x+1/2, z+1/2, -y+1/2'
'-x+1/2, z+1/2, y+1/2'
'-x+1/2, -z+1/2, -y+1/2'
'x+1/2, -z+1/2, y+1/2'
'z+1/2, y+1/2, -x+1/2'
'z+1/2, -y+1/2, x+1/2'
'-z+1/2, y+1/2, x+1/2'
'-z+1/2, -y+1/2, -x+1/2'
'-x, -y, -z'
'x, y, -z'
'x, -y, z'
'-x, y, z'
'-z, -x, -y'
'-z, x, y'
'z, x, -y'
'z, -x, y'
'-y, -z, -x'
'y, -z, x'
'-y, z, x'
'y, z, -x'
'-y, -x, z'
'y, x, z'
'-y, x, -z'
'y, -x, -z'
'-x, -z, y'
'x, -z, -y'
'x, z, y'
'-x, z, -y'
'-z, -y, x'
'-z, y, -x'
'z, -y, -x'
'z, y, x'
'-x+1/2, -y+1/2, -z+1/2'
'x+1/2, y+1/2, -z+1/2'
'x+1/2, -y+1/2, z+1/2'
'-x+1/2, y+1/2, z+1/2'
'-z+1/2, -x+1/2, -y+1/2'
'-z+1/2, x+1/2, y+1/2'
'z+1/2, x+1/2, -y+1/2'
'z+1/2, -x+1/2, y+1/2'
'-y+1/2, -z+1/2, -x+1/2'
'y+1/2, -z+1/2, x+1/2'
'-y+1/2, z+1/2, x+1/2'
'y+1/2, z+1/2, -x+1/2'
'-y+1/2, -x+1/2, z+1/2'
'y+1/2, x+1/2, z+1/2'
'-y+1/2, x+1/2, -z+1/2'
'y+1/2, -x+1/2, -z+1/2'
'-x+1/2, -z+1/2, y+1/2'
'x+1/2, -z+1/2, -y+1/2'
'x+1/2, z+1/2, y+1/2'
'-x+1/2, z+1/2, -y+1/2'
'-z+1/2, -y+1/2, x+1/2'
'-z+1/2, y+1/2, -x+1/2'
'z+1/2, -y+1/2, -x+1/2'
'z+1/2, y+1/2, x+1/2'

loop_
_atom_site_label
_atom_site_type_symbol
_atom_site_fract_x
_atom_site_fract_y
_atom_site_fract_z
_atom_site_U_iso_or_equiv
_atom_site_adp_type
_atom_site_occupancy
_atom_site_site_symmetry_order
_atom_site_calc_flag
_atom_site_refinement_flags_posn
_atom_site_refinement_flags_adp
_atom_site_refinement_flags_occupancy
_atom_site_disorder_assembly
_atom_site_disorder_group
Cu1 Cu 0.0000 0.46073(4) 0.25260(8) 0.0669(6) Uani 0.5 2 d S T P . .
I1 I 0.0000 0.5000 0.17838(3) 0.0734(3) Uani 1 4 d S T P . .
Ti1 Ti 0.20345(3) 0.27890(4) 0.20345(3) 0.0622(5) Uani 1 2 d DS T P . .
O1 O 0.16971(16) 0.25219(19) 0.16971(16) 0.087(2) Uani 1 2 d S T P . .
O2 O 0.25334(10) 0.25334(10) 0.19073(15) 0.0666(15) Uani 1 2 d DS T P . .
O3 O 0.16069(11) 0.32472(11) 0.21725(12) 0.0694(11) Uani 1 1 d . . . . .
N1 N 0.0513(3) 0.4249(2) 0.2505(4) 0.070(3) Uani 0.5 1 d . . P . .
C1 C 0.15615(13) 0.34385(13) 0.2500 0.078(3) Uani 1 2 d S T P A .
C2 C 0.12355(15) 0.37645(15) 0.2500 0.095(3) Uani 1 2 d S T P . .
C3' C 0.1102(9) 0.3923(13) 0.2140(12) 0.087(11) Uani 0.5 1 d . . P A 1
H3' H 0.1185 0.3805 0.1892 0.105 Uiso 0.5 1 calc R U P A 1
C4 C 0.0835(7) 0.4273(6) 0.2138(8) 0.105(7) Uani 0.5 1 d . . P A 1
C3 C 0.0965(8) 0.3827(12) 0.2146(14) 0.085(9) Uani 0.5 1 d . . P A 2
H3 H 0.1023 0.3691 0.1899 0.102 Uiso 0.5 1 calc R U P A 2
C4' C 0.0645(8) 0.4067(6) 0.2167(8) 0.110(7) Uani 0.5 1 d . . P A 2

loop_
_atom_site_aniso_label
_atom_site_aniso_U_11
_atom_site_aniso_U_22
_atom_site_aniso_U_33
_atom_site_aniso_U_23
_atom_site_aniso_U_13
_atom_site_aniso_U_12
Cu1 0.0272(7) 0.0194(7) 0.1542(19) 0.0010(8) 0.000 0.000
I1 0.0386(4) 0.0379(4) 0.1438(8) 0.000 0.000 0.000
Ti1 0.0623(6) 0.0620(8) 0.0623(6) 0.0374(5) 0.0325(6) 0.0374(5)
O1 0.092(3) 0.075(4) 0.092(3) 0.043(3) 0.035(3) 0.043(3)
O2 0.072(2) 0.072(2) 0.055(3) 0.031(2) 0.031(2) 0.046(3)
O3 0.068(2) 0.067(2) 0.073(2) 0.0343(19) 0.0351(19) 0.0414(19)
N1 0.058(5) 0.045(4) 0.108(7) 0.006(6) 0.000(6) 0.018(4)
C1 0.071(3) 0.071(3) 0.091(6) 0.053(4) 0.053(4) 0.052(4)
C2 0.091(5) 0.091(5) 0.104(7) 0.039(5) 0.039(5) 0.070(6)
C3' 0.09(2) 0.10(2) 0.077(13) 0.014(12) 0.030(15) 0.060(16)
C4 0.108(16) 0.078(12) 0.130(15) 0.020(12) 0.011(12) 0.070(11)
C3 0.071(16) 0.080(16) 0.104(17) 0.012(11) -0.008(14) 0.053(14)
C4' 0.14(2) 0.079(12) 0.117(14) -0.004(13) -0.002(13) 0.069(12)

loop_
_atom_type_symbol
_atom_type_description
_atom_type_scat_dispersion_real
_atom_type_scat_dispersion_imag
_atom_type_scat_source
C C 0.0033 0.0016 'International Tables Vol C Tables 4.2.6.8 and 6.1.1.4'
H H 0.0000 0.0000 'International Tables Vol C Tables 4.2.6.8 and 6.1.1.4'
N N 0.0061 0.0033 'International Tables Vol C Tables 4.2.6.8 and 6.1.1.4'
O O 0.0106 0.0060 'International Tables Vol C Tables 4.2.6.8 and 6.1.1.4'
Ti Ti 0.2776 0.4457 'International Tables Vol C Tables 4.2.6.8 and 6.1.1.4'
Cu Cu 0.3201 1.2651 'International Tables Vol C Tables 4.2.6.8 and 6.1.1.4'
I I -0.4742 1.8119 'International Tables Vol C Tables 4.2.6.8 and 6.1.1.4'

loop_
_geom_angle_atom_site_label_1
_geom_angle_atom_site_label_2
_geom_angle_atom_site_label_3
_geom_angle
_geom_angle_site_symmetry_1
_geom_angle_site_symmetry_3
Cu1 Cu1 Cu1 89.50(3) 38 37_455
Cu1 Cu1 N1 167.6(3) 38 52
Cu1 Cu1 N1 79.8(3) 37_455 52
Cu1 Cu1 N1 79.8(3) 38 .
Cu1 Cu1 N1 167.5(3) 37_455 .
N1 Cu1 N1 110.1(5) 52 .
Cu1 Cu1 N1 143.3(2) 38 88_455
Cu1 Cu1 N1 54.0(2) 37_455 88_455
N1 Cu1 N1 25.8(5) 52 88_455
N1 Cu1 N1 135.80(17) . 88_455
Cu1 Cu1 N1 54.0(2) 38 38
Cu1 Cu1 N1 143.3(2) 37_455 38
N1 Cu1 N1 135.79(17) 52 38
N1 Cu1 N1 25.8(4) . 38
N1 Cu1 N1 161.3(5) 88_455 38
Cu1 Cu1 Cu1 45.251(15) 38 2_565
Cu1 Cu1 Cu1 45.251(14) 37_455 2_565
N1 Cu1 Cu1 124.9(3) 52 2_565
N1 Cu1 Cu1 124.9(3) . 2_565
N1 Cu1 Cu1 99.1(2) 88_455 2_565
N1 Cu1 Cu1 99.1(2) 38 2_565
Cu1 Cu1 I1 74.51(13) 38 37_455
Cu1 Cu1 I1 74.51(13) 37_455 37_455
N1 Cu1 I1 108.2(3) 52 37_455
N1 Cu1 I1 108.2(3) . 37_455
N1 Cu1 I1 96.5(3) 88_455 37_455
N1 Cu1 I1 96.5(3) 38 37_455
Cu1 Cu1 I1 60.36(4) 2_565 37_455
Cu1 Cu1 I1 65.69(13) 38 .
Cu1 Cu1 I1 65.69(13) 37_455 .
N1 Cu1 I1 103.7(3) 52 .
N1 Cu1 I1 103.7(3) . .
N1 Cu1 I1 92.2(3) 88_455 .
N1 Cu1 I1 92.2(3) 38 .
Cu1 Cu1 I1 62.12(4) 2_565 .
I1 Cu1 I1 122.48(6) 37_455 .
Cu1 I1 Cu1 59.28(8) 38 37_455
Cu1 I1 Cu1 39.80(4) 38 .
Cu1 I1 Cu1 39.80(4) 37_455 .
Cu1 I1 Cu1 39.80(4) 38 2_565
Cu1 I1 Cu1 39.80(4) 37_455 2_565
Cu1 I1 Cu1 55.76(7) . 2_565
O1 Ti1 O2 100.5(2) . .
O1 Ti1 O2 100.5(2) . 5
O2 Ti1 O2 100.7(2) . 5
O1 Ti1 O3 94.03(19) . .
O2 Ti1 O3 160.6(2) . .
O2 Ti1 O3 89.05(12) 5 .
O1 Ti1 O3 94.03(19) . 72
O2 Ti1 O3 89.06(12) . 72
O2 Ti1 O3 160.6(2) 5 72
O3 Ti1 O3 77.10(18) . 72
O1 Ti1 O2 177.2(2) . 81
O2 Ti1 O2 77.8(2) . 81
O2 Ti1 O2 77.8(2) 5 81
O3 Ti1 O2 88.17(16) . 81
O3 Ti1 O2 88.17(16) 72 81
O1 Ti1 Ti1 142.98(8) . 81
O2 Ti1 Ti1 97.83(18) . 81
O2 Ti1 Ti1 44.25(18) 5 81
O3 Ti1 Ti1 77.50(12) . 81
O3 Ti1 Ti1 118.26(16) 72 81
O2 Ti1 Ti1 35.99(5) 81 81
O1 Ti1 Ti1 142.98(8) . 77
O2 Ti1 Ti1 44.25(18) . 77
O2 Ti1 Ti1 97.83(18) 5 77
O3 Ti1 Ti1 118.26(16) . 77
O3 Ti1 Ti1 77.51(12) 72 77
O2 Ti1 Ti1 35.99(5) 81 77
Ti1 Ti1 Ti1 67.22(7) 81 77
Ti1 O2 Ti1 136.31(18) 9 .
Ti1 O2 Ti1 99.8(2) 9 77
Ti1 O2 Ti1 99.8(2) . 77
C1 O3 Ti1 128.4(4) . .
N1 N1 C4' 93.7(15) 38 .
N1 N1 C4 78.8(14) 38 38
N1 N1 C4 58.6(12) 38 .
C4 N1 C4 108.0(14) 38 .
N1 N1 C4' 48.2(11) 38 38
C4' N1 C4' 109.7(18) . 38
N1 N1 Cu1 100.1(3) 38 .
C4' N1 Cu1 123.6(12) . .
C4 N1 Cu1 119.8(10) 38 .
C4 N1 Cu1 122.6(8) . .
C4' N1 Cu1 120.1(9) 38 .
N1 N1 Cu1 54.1(2) 38 38
C4' N1 Cu1 117.5(10) . 38
C4 N1 Cu1 108.0(11) 38 38
C4 N1 Cu1 91.5(7) . 38
C4' N1 Cu1 87.4(8) 38 38
Cu1 N1 Cu1 46.18(17) . 38
O3 C1 O3 128.0(6) . 38
O3 C1 C2 116.0(3) . .
O3 C1 C2 116.0(3) 38 .
C3' C2 C3' 120(3) . 38
C3 C2 C3 117(3) 38 .
C3' C2 C1 119.8(15) . .
C3' C2 C1 119.8(15) 38 .
C3 C2 C1 121.5(16) 38 .
C3 C2 C1 121.5(16) . .
C2 C3' C4 120(3) . .
N1 C4 C3' 121(2) 38 .
N1 C4 N1 42.5(10) 38 .
C3' C4 N1 111.0(19) . .
C4' C3 C2 121(4) . .
C3 C4' N1 125(3) . .
C3 C4' N1 110(3) . 38
N1 C4' N1 38.1(9) . 38

loop_
_geom_bond_atom_site_label_1
_geom_bond_atom_site_label_2
_geom_bond_distance
_geom_bond_site_symmetry_2
Cu1 Cu1 1.803(2) 38
Cu1 Cu1 1.803(2) 37_455
Cu1 N1 2.023(8) 52
Cu1 N1 2.023(8) .
Cu1 N1 2.460(8) 88_455
Cu1 N1 2.460(8) 38
Cu1 Cu1 2.539(3) 2_565
Cu1 I1 2.567(2) 37_455
Cu1 I1 2.715(2) .
I1 Cu1 2.567(2) 38
I1 Cu1 2.567(2) 37_455
I1 Cu1 2.715(2) 2_565
Ti1 O1 1.768(8) .
Ti1 O2 1.8583(9) .
Ti1 O2 1.8583(9) 5
Ti1 O3 2.075(3) .
Ti1 O3 2.075(3) 72
Ti1 O2 2.206(6) 81
Ti1 Ti1 3.116(3) 81
Ti1 Ti1 3.116(3) 77
O2 Ti1 1.8583(9) 9
O2 Ti1 2.206(6) 77
O3 C1 1.235(5) .
N1 N1 1.088(19) 38
N1 C4' 1.31(2) .
N1 C4 1.37(3) 38
N1 C4 1.58(3) .
N1 C4' 1.76(2) 38
N1 Cu1 2.460(8) 38
C1 O3 1.235(5) 38
C1 C2 1.491(9) .
C2 C3' 1.34(4) .
C2 C3' 1.34(4) 38
C2 C3 1.46(4) 38
C2 C3 1.46(4) .
C3' C4 1.42(4) .
C4 N1 1.37(3) 38
C3 C4' 1.29(4) .
C4' N1 1.76(2) 38

loop_
_platon_squeeze_void_nr
_platon_squeeze_void_average_x
_platon_squeeze_void_average_y
_platon_squeeze_void_average_z
_platon_squeeze_void_volume
_platon_squeeze_void_count_electrons
_platon_squeeze_void_content
1 -0.007 -0.014 -0.007 25321 7564 ' '
